data_1572101
loop_
_publ_author_name
'Xie, Kejing'
'Shen, Zeyuan'
'Cheng, Peng'
'Dong, Haoxiang'
'Yu, Zhi-Xiang'
'Zu, Liansuo'

_publ_section_title
;
 C-H functionalization of 2-alkyl tryptamines: direct assembly of
 azepino[4,5-<i>b</i>]indoles and total synthesis of ngouniensines.
;
_journal_issue 32
_journal_name_full 'Chemical science'
_journal_page_first 12732
_journal_page_last 12738
_journal_paper_doi 10.1039/d4sc02802c
_journal_volume 15
_journal_year 2024
_chemical_absolute_configuration unk
_chemical_formula_moiety 'C20 H22 N2'
_chemical_formula_sum 'C20 H22 N2'
_chemical_formula_weight 290.40
_space_group_crystal_system monoclinic
_space_group_IT_number 4
_space_group_name_Hall 'P 2yb'
_space_group_name_H-M_alt 'P 1 21 1'
_atom_sites_solution_hydrogens geom
_atom_sites_solution_primary direct
_atom_sites_solution_secondary difmap
_audit_creation_date 2022-03-24
_audit_creation_method
;
  Olex2 1.1
  (compiled 2011.02.15 svn.r1672, GUI svn.r3494)
;
_audit_update_record
;
2023-07-26 deposited with the CCDC.	2024-07-05 downloaded from the CCDC.
;
_cell_angle_alpha 90.00
_cell_angle_beta 99.67(2)
_cell_angle_gamma 90.00
_cell_formula_units_Z 2
_cell_length_a 6.8833(11)
_cell_length_b 7.8177(10)
_cell_length_c 14.677(4)
_cell_measurement_reflns_used 1632
_cell_measurement_temperature 111.60(14)
_cell_measurement_theta_max 24.9360
_cell_measurement_theta_min 3.7500
_cell_volume 778.6(3)
_computing_cell_refinement
;
CrysAlisPro, Agilent Technologies,
Version 1.171.37.35 (release 13-08-2014 CrysAlis171 .NET)
(compiled Aug 13 2014,18:06:01)
;
_computing_data_collection
;
CrysAlisPro, Agilent Technologies,
Version 1.171.37.35 (release 13-08-2014 CrysAlis171 .NET)
(compiled Aug 13 2014,18:06:01)
;
_computing_data_reduction
;
CrysAlisPro, Agilent Technologies,
Version 1.171.37.35 (release 13-08-2014 CrysAlis171 .NET)
(compiled Aug 13 2014,18:06:01)
;
_computing_molecular_graphics
;
O. V. Dolomanov, L. J. Bourhis, R. J. Gildea, J. A. K. Howard and H. Puschmann,
OLEX2: a complete structure solution, refinement and analysis program.
J. Appl. Cryst. (2009). 42, 339-341.
;
_computing_publication_material
;
O. V. Dolomanov, L. J. Bourhis, R. J. Gildea, J. A. K. Howard and H. Puschmann,
OLEX2: a complete structure solution, refinement and analysis program.
J. Appl. Cryst. (2009). 42, 339-341.
;
_computing_structure_refinement 'SHELXL-97 (Sheldrick, 1997)'
_computing_structure_solution 'A short history of SHELX (Sheldrick, 2007)/Bruker'
_diffrn_ambient_environment N~2~
_diffrn_ambient_temperature 111.60(14)
_diffrn_detector 'CCD plate'
_diffrn_detector_area_resol_mean 16.0971
_diffrn_detector_type Eos
_diffrn_measured_fraction_theta_full 0.9967
_diffrn_measured_fraction_theta_max 0.8720
_diffrn_measurement_details
;
#__ type_ start__ end____ width___ exp.time_
  1 omega   32.00   85.00   1.0000    5.0000
omega____ theta____ kappa____ phi______ frames
    -       15.9289   37.0000   90.0000 53

#__ type_ start__ end____ width___ exp.time_
  2 omega    1.00   83.00   1.0000    5.0000
omega____ theta____ kappa____ phi______ frames
    -       15.9289   77.0000  -30.0000 82

#__ type_ start__ end____ width___ exp.time_
  3 omega  -24.00    4.00   1.0000    5.0000
omega____ theta____ kappa____ phi______ frames
    -      -10.8508  -99.0000 -150.0000 28

#__ type_ start__ end____ width___ exp.time_
  4 omega   32.00   81.00   1.0000    5.0000
omega____ theta____ kappa____ phi______ frames
    -       15.9289 -178.0000 -120.0000 49

#__ type_ start__ end____ width___ exp.time_
  5 omega  -47.00  -11.00   1.0000    5.0000
omega____ theta____ kappa____ phi______ frames
    -      -10.7727  -37.0000   90.0000 36

#__ type_ start__ end____ width___ exp.time_
  6 omega   17.00   52.00   1.0000    5.0000
omega____ theta____ kappa____ phi______ frames
    -       15.9289  -99.0000 -150.0000 35

#__ type_ start__ end____ width___ exp.time_
  7 omega  -33.00   38.00   1.0000    5.0000
omega____ theta____ kappa____ phi______ frames
    -       15.9289  -19.0000    0.0000 71

#__ type_ start__ end____ width___ exp.time_
  8 omega   39.00   86.00   1.0000    5.0000
omega____ theta____ kappa____ phi______ frames
    -       15.9289  178.0000   60.0000 47
;
_diffrn_measurement_device 'four-circle diffractometer'
_diffrn_measurement_device_type 'Xcalibur, Eos, Gemini'
_diffrn_measurement_method '\w scans'
_diffrn_orient_matrix_UB_11 0.0551334000
_diffrn_orient_matrix_UB_12 -0.0275876000
_diffrn_orient_matrix_UB_13 0.0426956000
_diffrn_orient_matrix_UB_21 0.0506052000
_diffrn_orient_matrix_UB_22 -0.0597882000
_diffrn_orient_matrix_UB_23 -0.0237741000
_diffrn_orient_matrix_UB_31 0.0729822000
_diffrn_orient_matrix_UB_32 0.0624867000
_diffrn_orient_matrix_UB_33 -0.0039350000
_diffrn_radiation_monochromator graphite
_diffrn_radiation_probe x-ray
_diffrn_radiation_type 'Mo K\a'
_diffrn_radiation_wavelength 0.71073
_diffrn_reflns_av_R_equivalents 0.0469
_diffrn_reflns_av_unetI/netI 0.0692
_diffrn_reflns_limit_h_max 8
_diffrn_reflns_limit_h_min -8
_diffrn_reflns_limit_k_max 9
_diffrn_reflns_limit_k_min -9
_diffrn_reflns_limit_l_max 18
_diffrn_reflns_limit_l_min -17
_diffrn_reflns_number 6324
_diffrn_reflns_theta_full 25.99
_diffrn_reflns_theta_max 25.99
_diffrn_reflns_theta_min 3.00
_diffrn_source 'Enhance (Mo) X-ray Source'
_exptl_absorpt_coefficient_mu 0.073
_exptl_absorpt_correction_T_max 1.00000
_exptl_absorpt_correction_T_min 0.97425
_exptl_absorpt_correction_type multi-scan
_exptl_absorpt_process_details
;
CrysAlisPro, Agilent Technologies,
Version 1.171.37.35 (release 13-08-2014 CrysAlis171 .NET)
(compiled Aug 13 2014,18:06:01)
Empirical absorption correction using spherical harmonics,
 implemented in SCALE3 ABSPACK scaling algorithm.
;
_exptl_crystal_density_diffrn 1.239
_exptl_crystal_density_method 'not measured'
_exptl_crystal_F_000 312
_exptl_crystal_size_max 0.41
_exptl_crystal_size_mid 0.37
_exptl_crystal_size_min 0.16
_refine_diff_density_max 0.351
_refine_diff_density_min -0.210
_refine_diff_density_rms 0.047
_refine_ls_abs_structure_details 'Flack H D (1983), Acta Cryst. A39, 876-881'
_refine_ls_abs_structure_Flack -2(4)
_refine_ls_extinction_method none
_refine_ls_goodness_of_fit_ref 1.059
_refine_ls_hydrogen_treatment mixed
_refine_ls_matrix_type full
_refine_ls_number_parameters 199
_refine_ls_number_reflns 2965
_refine_ls_number_restraints 1
_refine_ls_restrained_S_all 1.059
_refine_ls_R_factor_all 0.0725
_refine_ls_R_factor_gt 0.0573
_refine_ls_shift/su_max 0.001
_refine_ls_shift/su_mean 0.000
_refine_ls_structure_factor_coef Fsqd
_refine_ls_weighting_details 'calc w=1/[\s^2^(Fo^2^)+(0.0481P)^2^+0.1525P] where P=(Fo^2^+2Fc^2^)/3'
_refine_ls_weighting_scheme calc
_refine_ls_wR_factor_gt 0.1181
_refine_ls_wR_factor_ref 0.1337
_reflns_number_gt 2434
_reflns_number_total 2965
_reflns_threshold_expression >2sigma(I)
_cod_data_source_file d4sc02802c2.cif
_cod_data_source_block exp_7889
_cod_depositor_comments 'Adding full bibliography for 1572101--1572103.cif.'
_cod_database_code 1572101
_reflns_odcompleteness_completeness 99.67
_reflns_odcompleteness_iscentric 1
_reflns_odcompleteness_theta 25.07

loop_
_space_group_symop_id
_space_group_symop_operation_xyz
1 'x, y, z'
2 '-x, y+1/2, -z'

loop_
_atom_site_label
_atom_site_type_symbol
_atom_site_fract_x
_atom_site_fract_y
_atom_site_fract_z
_atom_site_U_iso_or_equiv
_atom_site_adp_type
_atom_site_occupancy
_atom_site_symmetry_multiplicity
_atom_site_calc_flag
_atom_site_refinement_flags
_atom_site_disorder_assembly
_atom_site_disorder_group
N1 N 0.0364(3) 0.6412(3) 0.36699(16) 0.0245(5) Uani 1 1 d . . .
H1 H -0.0799 0.5985 0.3528 0.029 Uiso 1 1 calc R . .
C6 C 0.3432(4) 0.7311(3) 0.35894(19) 0.0217(6) Uani 1 1 d . . .
C8 C 0.1159(4) 0.7140(3) 0.45179(19) 0.0227(6) Uani 1 1 d . . .
C5 C 0.1761(4) 0.6491(3) 0.30952(19) 0.0214(6) Uani 1 1 d . . .
C1 C 0.5127(4) 0.7483(4) 0.3174(2) 0.0258(6) Uani 1 1 d . . .
H1A H 0.6245 0.8035 0.3482 0.031 Uiso 1 1 calc R . .
N2 N 0.2501(3) 0.8261(3) 0.65209(17) 0.0254(6) Uani 1 1 d . . .
H2 H 0.2705 0.8352 0.7141 0.030 Uiso 1 1 d R . .
C13 C -0.0319(4) 0.6699(4) 0.6934(2) 0.0296(7) Uani 1 1 d . . .
H13A H -0.1359 0.5903 0.6691 0.036 Uiso 1 1 calc R . .
H13B H -0.0925 0.7807 0.6986 0.036 Uiso 1 1 calc R . .
C15 C -0.0699(4) 0.6327(4) 0.8611(2) 0.0322(7) Uani 1 1 d . . .
C4 C 0.1704(4) 0.5856(4) 0.2206(2) 0.0276(7) Uani 1 1 d . . .
H4 H 0.0575 0.5340 0.1887 0.033 Uiso 1 1 calc R . .
C11 C 0.4409(4) 0.8042(4) 0.6203(2) 0.0255(6) Uani 1 1 d . . .
H11A H 0.4760 0.6839 0.6234 0.031 Uiso 1 1 calc R . .
H11B H 0.5417 0.8658 0.6617 0.031 Uiso 1 1 calc R . .
C14 C 0.0630(4) 0.6100(5) 0.7914(2) 0.0407(8) Uani 1 1 d . . .
H14A H 0.0981 0.4901 0.7889 0.049 Uiso 1 1 calc R . .
H14B H 0.1833 0.6742 0.8111 0.049 Uiso 1 1 calc R . .
C2 C 0.5088(4) 0.6817(4) 0.2305(2) 0.0294(7) Uani 1 1 d . . .
H2A H 0.6212 0.6895 0.2033 0.035 Uiso 1 1 calc R . .
C3 C 0.3392(4) 0.6020(4) 0.1813(2) 0.0319(7) Uani 1 1 d . . .
H3 H 0.3406 0.5602 0.1221 0.038 Uiso 1 1 calc R . .
C16 C -0.2531(4) 0.5552(4) 0.8494(2) 0.0376(8) Uani 1 1 d . . .
H16 H -0.2926 0.4877 0.7975 0.045 Uiso 1 1 calc R . .
C12 C 0.4379(4) 0.8674(4) 0.5232(2) 0.0236(6) Uani 1 1 d . . .
H12A H 0.4009 0.9872 0.5207 0.028 Uiso 1 1 calc R . .
H12B H 0.5706 0.8601 0.5094 0.028 Uiso 1 1 calc R . .
C7 C 0.3019(4) 0.7741(3) 0.44881(19) 0.0214(6) Uani 1 1 d . . .
C10 C 0.1088(4) 0.6841(4) 0.6249(2) 0.0271(7) Uani 1 1 d . . .
H10 H 0.1826 0.5768 0.6251 0.033 Uiso 1 1 calc R . .
C20 C -0.0152(5) 0.7336(4) 0.9405(2) 0.0436(8) Uani 1 1 d . . .
H20 H 0.1068 0.7878 0.9508 0.052 Uiso 1 1 calc R . .
C19 C -0.1416(6) 0.7522(4) 1.0027(3) 0.0518(10) Uani 1 1 d . . .
H19 H -0.1030 0.8184 1.0552 0.062 Uiso 1 1 calc R . .
C9 C -0.0050(4) 0.7152(4) 0.52763(19) 0.0256(6) Uani 1 1 d . . .
H9A H -0.1062 0.6281 0.5143 0.031 Uiso 1 1 calc R . .
H9B H -0.0709 0.8249 0.5270 0.031 Uiso 1 1 calc R . .
C17 C -0.3784(5) 0.5751(5) 0.9122(2) 0.0445(9) Uani 1 1 d . . .
H17 H -0.5004 0.5208 0.9027 0.053 Uiso 1 1 calc R . .
C18 C -0.3232(6) 0.6758(5) 0.9894(2) 0.0516(10) Uani 1 1 d . . .
H18 H -0.4080 0.6916 1.0318 0.062 Uiso 1 1 calc R . .

loop_
_atom_site_aniso_label
_atom_site_aniso_U_11
_atom_site_aniso_U_22
_atom_site_aniso_U_33
_atom_site_aniso_U_23
_atom_site_aniso_U_13
_atom_site_aniso_U_12
N1 0.0179(11) 0.0305(13) 0.0249(13) -0.0026(11) 0.0024(9) -0.0025(10)
C6 0.0207(13) 0.0185(13) 0.0260(15) 0.0048(12) 0.0046(11) 0.0056(12)
C8 0.0218(13) 0.0200(14) 0.0257(15) -0.0014(12) 0.0026(11) 0.0012(12)
C5 0.0214(13) 0.0189(13) 0.0230(15) 0.0010(12) 0.0010(11) 0.0014(12)
C1 0.0257(14) 0.0216(15) 0.0300(16) 0.0045(13) 0.0043(12) -0.0002(12)
N2 0.0228(12) 0.0274(13) 0.0253(13) -0.0015(11) 0.0023(10) -0.0049(10)
C13 0.0269(14) 0.0267(15) 0.0350(17) 0.0002(14) 0.0043(12) -0.0011(13)
C15 0.0342(15) 0.0333(17) 0.0282(17) 0.0076(15) 0.0028(13) -0.0022(14)
C4 0.0282(15) 0.0275(16) 0.0258(16) 0.0024(13) 0.0010(12) 0.0028(13)
C11 0.0212(13) 0.0229(15) 0.0306(17) -0.0025(13) -0.0012(12) -0.0027(12)
C14 0.0285(15) 0.049(2) 0.042(2) 0.0147(17) -0.0017(14) -0.0002(16)
C2 0.0295(15) 0.0318(17) 0.0276(16) 0.0054(14) 0.0070(12) 0.0055(14)
C3 0.0393(16) 0.0331(17) 0.0232(16) 0.0014(14) 0.0053(13) 0.0020(14)
C16 0.0389(17) 0.0370(19) 0.035(2) -0.0018(16) 0.0010(15) -0.0075(15)
C12 0.0159(12) 0.0255(15) 0.0288(16) -0.0004(13) 0.0021(11) -0.0003(12)
C7 0.0195(13) 0.0207(14) 0.0235(15) 0.0017(12) 0.0023(11) 0.0027(11)
C10 0.0243(14) 0.0275(16) 0.0287(16) 0.0015(13) 0.0018(12) -0.0040(13)
C20 0.0517(19) 0.0386(19) 0.0352(19) 0.0143(17) -0.0075(16) -0.0104(17)
C19 0.084(3) 0.035(2) 0.035(2) -0.0025(17) 0.0075(19) -0.004(2)
C9 0.0186(12) 0.0264(15) 0.0313(16) -0.0042(13) 0.0024(12) -0.0073(12)
C17 0.0441(19) 0.053(2) 0.038(2) 0.0027(18) 0.0120(16) -0.0029(18)
C18 0.069(2) 0.056(2) 0.034(2) 0.0031(19) 0.0206(18) 0.012(2)

loop_
_atom_type_symbol
_atom_type_description
_atom_type_scat_dispersion_real
_atom_type_scat_dispersion_imag
_atom_type_scat_source
C C 0.0033 0.0016 'International Tables Vol C Tables 4.2.6.8 and 6.1.1.4'
H H 0.0000 0.0000 'International Tables Vol C Tables 4.2.6.8 and 6.1.1.4'
N N 0.0061 0.0033 'International Tables Vol C Tables 4.2.6.8 and 6.1.1.4'

loop_
_geom_angle_atom_site_label_1
_geom_angle_atom_site_label_2
_geom_angle_atom_site_label_3
_geom_angle
_geom_angle_site_symmetry_1
_geom_angle_site_symmetry_3
_geom_angle_publ_flag
C8 N1 H1 125.8 . . ?
C5 N1 H1 125.8 . . ?
C5 N1 C8 108.5(2) . . ?
C5 C6 C1 119.0(3) . . ?
C5 C6 C7 108.0(2) . . ?
C1 C6 C7 132.9(3) . . ?
N1 C8 C9 118.8(2) . . ?
C7 C8 N1 109.9(2) . . ?
C7 C8 C9 131.3(3) . . ?
N1 C5 C6 107.3(2) . . ?
N1 C5 C4 130.0(2) . . ?
C4 C5 C6 122.6(2) . . ?
C6 C1 H1A 120.8 . . ?
C2 C1 C6 118.4(3) . . ?
C2 C1 H1A 120.8 . . ?
C11 N2 H2 109.4 . . ?
C11 N2 C10 113.9(2) . . ?
C10 N2 H2 108.4 . . ?
H13A C13 H13B 107.5 . . ?
C14 C13 H13A 108.5 . . ?
C14 C13 H13B 108.5 . . ?
C10 C13 H13A 108.5 . . ?
C10 C13 H13B 108.5 . . ?
C10 C13 C14 115.0(2) . . ?
C16 C15 C14 120.9(3) . . ?
C16 C15 C20 117.4(3) . . ?
C20 C15 C14 121.6(3) . . ?
C5 C4 H4 121.2 . . ?
C3 C4 C5 117.6(3) . . ?
C3 C4 H4 121.2 . . ?
N2 C11 H11A 109.0 . . ?
N2 C11 H11B 109.0 . . ?
N2 C11 C12 112.9(2) . . ?
H11A C11 H11B 107.8 . . ?
C12 C11 H11A 109.0 . . ?
C12 C11 H11B 109.0 . . ?
C13 C14 H14A 109.0 . . ?
C13 C14 H14B 109.0 . . ?
C15 C14 C13 112.9(2) . . ?
C15 C14 H14A 109.0 . . ?
C15 C14 H14B 109.0 . . ?
H14A C14 H14B 107.8 . . ?
C1 C2 H2A 119.0 . . ?
C1 C2 C3 121.9(3) . . ?
C3 C2 H2A 119.0 . . ?
C4 C3 C2 120.4(3) . . ?
C4 C3 H3 119.8 . . ?
C2 C3 H3 119.8 . . ?
C15 C16 H16 119.0 . . ?
C17 C16 C15 122.0(3) . . ?
C17 C16 H16 119.0 . . ?
C11 C12 H12A 108.3 . . ?
C11 C12 H12B 108.3 . . ?
H12A C12 H12B 107.4 . . ?
C7 C12 C11 115.9(2) . . ?
C7 C12 H12A 108.3 . . ?
C7 C12 H12B 108.3 . . ?
C6 C7 C12 125.9(2) . . ?
C8 C7 C6 106.2(2) . . ?
C8 C7 C12 127.9(2) . . ?
N2 C10 C13 109.8(2) . . ?
N2 C10 H10 108.9 . . ?
N2 C10 C9 110.0(2) . . ?
C13 C10 H10 108.9 . . ?
C13 C10 C9 110.4(2) . . ?
C9 C10 H10 108.9 . . ?
C15 C20 H20 120.0 . . ?
C19 C20 C15 120.0(3) . . ?
C19 C20 H20 120.0 . . ?
C20 C19 H19 119.1 . . ?
C18 C19 C20 121.7(3) . . ?
C18 C19 H19 119.1 . . ?
C8 C9 C10 115.6(2) . . ?
C8 C9 H9A 108.4 . . ?
C8 C9 H9B 108.4 . . ?
C10 C9 H9A 108.4 . . ?
C10 C9 H9B 108.4 . . ?
H9A C9 H9B 107.4 . . ?
C16 C17 H17 120.1 . . ?
C16 C17 C18 119.9(3) . . ?
C18 C17 H17 120.1 . . ?
C19 C18 C17 119.0(3) . . ?
C19 C18 H18 120.5 . . ?
C17 C18 H18 120.5 . . ?

loop_
_geom_bond_atom_site_label_1
_geom_bond_atom_site_label_2
_geom_bond_distance
_geom_bond_site_symmetry_2
_geom_bond_publ_flag
N1 H1 0.8600 . ?
N1 C8 1.394(3) . ?
N1 C5 1.383(3) . ?
C6 C5 1.407(4) . ?
C6 C1 1.410(3) . ?
C6 C7 1.435(4) . ?
C8 C7 1.371(3) . ?
C8 C9 1.497(4) . ?
C5 C4 1.390(4) . ?
C1 H1A 0.9300 . ?
C1 C2 1.375(4) . ?
N2 H2 0.8998 . ?
N2 C11 1.476(3) . ?
N2 C10 1.486(3) . ?
C13 H13A 0.9700 . ?
C13 H13B 0.9700 . ?
C13 C14 1.549(4) . ?
C13 C10 1.513(4) . ?
C15 C14 1.493(4) . ?
C15 C16 1.383(4) . ?
C15 C20 1.405(5) . ?
C4 H4 0.9300 . ?
C4 C3 1.388(4) . ?
C11 H11A 0.9700 . ?
C11 H11B 0.9700 . ?
C11 C12 1.506(4) . ?
C14 H14A 0.9700 . ?
C14 H14B 0.9700 . ?
C2 H2A 0.9300 . ?
C2 C3 1.410(4) . ?
C3 H3 0.9300 . ?
C16 H16 0.9300 . ?
C16 C17 1.372(4) . ?
C12 H12A 0.9700 . ?
C12 H12B 0.9700 . ?
C12 C7 1.502(4) . ?
C10 H10 0.9800 . ?
C10 C9 1.528(4) . ?
C20 H20 0.9300 . ?
C20 C19 1.370(4) . ?
C19 H19 0.9300 . ?
C19 C18 1.369(5) . ?
C9 H9A 0.9700 . ?
C9 H9B 0.9700 . ?
C17 H17 0.9300 . ?
C17 C18 1.380(5) . ?
C18 H18 0.9300 . ?

loop_
_geom_torsion_atom_site_label_1
_geom_torsion_atom_site_label_2
_geom_torsion_atom_site_label_3
_geom_torsion_atom_site_label_4
_geom_torsion
_geom_torsion_site_symmetry_1
_geom_torsion_site_symmetry_2
_geom_torsion_site_symmetry_3
_geom_torsion_site_symmetry_4
_geom_torsion_publ_flag
N1 C8 C7 C6 -2.2(3) . . . . ?
N1 C8 C7 C12 177.5(2) . . . . ?
N1 C8 C9 C10 142.1(2) . . . . ?
N1 C5 C4 C3 -175.6(3) . . . . ?
C6 C5 C4 C3 1.3(4) . . . . ?
C6 C1 C2 C3 1.9(4) . . . . ?
C8 N1 C5 C6 -1.1(3) . . . . ?
C8 N1 C5 C4 176.2(3) . . . . ?
C5 N1 C8 C7 2.1(3) . . . . ?
C5 N1 C8 C9 -177.8(2) . . . . ?
C5 C6 C1 C2 -1.0(4) . . . . ?
C5 C6 C7 C8 1.5(3) . . . . ?
C5 C6 C7 C12 -178.2(2) . . . . ?
C5 C4 C3 C2 -0.4(4) . . . . ?
C1 C6 C5 N1 176.9(2) . . . . ?
C1 C6 C5 C4 -0.6(4) . . . . ?
C1 C6 C7 C8 -175.1(3) . . . . ?
C1 C6 C7 C12 5.3(5) . . . . ?
C1 C2 C3 C4 -1.2(4) . . . . ?
N2 C11 C12 C7 -64.0(3) . . . . ?
N2 C10 C9 C8 64.6(3) . . . . ?
C13 C10 C9 C8 -174.1(2) . . . . ?
C15 C16 C17 C18 0.4(5) . . . . ?
C15 C20 C19 C18 -0.7(5) . . . . ?
C11 N2 C10 C13 153.1(2) . . . . ?
C11 N2 C10 C9 -85.2(3) . . . . ?
C11 C12 C7 C6 -140.7(3) . . . . ?
C11 C12 C7 C8 39.7(4) . . . . ?
C14 C13 C10 N2 -67.8(3) . . . . ?
C14 C13 C10 C9 170.7(3) . . . . ?
C14 C15 C16 C17 -179.5(3) . . . . ?
C14 C15 C20 C19 179.6(3) . . . . ?
C16 C15 C14 C13 58.2(4) . . . . ?
C16 C15 C20 C19 0.0(5) . . . . ?
C16 C17 C18 C19 -1.1(5) . . . . ?
C7 C6 C5 N1 -0.2(3) . . . . ?
C7 C6 C5 C4 -177.7(2) . . . . ?
C7 C6 C1 C2 175.2(3) . . . . ?
C7 C8 C9 C10 -37.8(4) . . . . ?
C10 N2 C11 C12 85.1(3) . . . . ?
C10 C13 C14 C15 168.0(3) . . . . ?
C20 C15 C14 C13 -121.4(3) . . . . ?
C20 C15 C16 C17 0.1(5) . . . . ?
C20 C19 C18 C17 1.2(6) . . . . ?
C9 C8 C7 C6 177.8(3) . . . . ?
C9 C8 C7 C12 -2.6(5) . . . . ?
